data_2107158
loop_
_publ_author_name
'Schlenger, H.'
'Jacobs, H.'

_publ_section_title
;
 Die Kristallstrukturen des Li Cu2 P2 und des Li1.75 Cu1.25 P2
;
_journal_name_full 'Acta Crystallographica B (24,1968-38,1982)'
_journal_page_first 327
_journal_page_last 327
_journal_volume 28
_journal_year 1972
_chemical_formula_sum 'Cu1.25 Li1.67 P2'
_chemical_name_systematic 'Li1.67 Cu1.25 P2'
_space_group_IT_number 71
_symmetry_space_group_name_Hall '-I 2 2'
_symmetry_space_group_name_H-M 'I m m m'
_cell_angle_alpha 90
_cell_angle_beta 90
_cell_angle_gamma 90
_cell_formula_units_Z 6
_cell_length_a 3.874
_cell_length_b 12.67
_cell_length_c 8.74
_cell_volume 428.990
_citation_journal_id_ASTM ACBCAR
_cod_data_source_file Schlenger_ACBCAR_1972_1806.cif
_cod_data_source_block Cu1.25Li1.67P2
_cod_original_cell_volume 428.9905
_cod_database_code 2107158

loop_
_symmetry_equiv_pos_as_xyz
x,y,z
-x,-y,z
x,-y,-z
-x,y,-z
-x,-y,-z
x,y,-z
-x,y,z
x,-y,z
x+1/2,y+1/2,z+1/2
-x+1/2,-y+1/2,z+1/2
x+1/2,-y+1/2,-z+1/2
-x+1/2,y+1/2,-z+1/2
-x+1/2,-y+1/2,-z+1/2
x+1/2,y+1/2,-z+1/2
-x+1/2,y+1/2,z+1/2
x+1/2,-y+1/2,z+1/2

loop_
_atom_site_label
_atom_site_type_symbol
_atom_site_fract_x
_atom_site_fract_y
_atom_site_fract_z
_atom_site_occupancy
_atom_site_U_iso_or_equiv
Li1 Li 0 0 0 1 0.0
P1 P 0 0.352 0.377 1 0.0
Li2 Li 0 0.27 0 1 0.0
Cu1 Cu 0 0.172 0.267 0.9375 0.0
P2 P 0 0.085 0.5 1 0.0
Li3 Li 0.5 0 0.33 1 0.0
